data_7220948
loop_
_publ_author_name
'Takahashi, Hiroki'
'Tamura, Rui'

_publ_section_title
;
 Low temperature phase transition induced biaxial negative thermal
 expansion of 2,4-dinitroanisole
;
_journal_issue 46
_journal_name_full CrystEngComm
_journal_page_first 8888
_journal_paper_doi 10.1039/C5CE00029G
_journal_volume 17
_journal_year 2015
_chemical_formula_sum 'C7 H6 N2 O5'
_chemical_formula_weight 198.14
_chemical_name_systematic
; 
 ? 
;
_space_group_IT_number 14
_symmetry_cell_setting monoclinic
_symmetry_Int_Tables_number 14
_symmetry_space_group_name_Hall '-P 2yn'
_symmetry_space_group_name_H-M 'P 1 21/n 1'
_atom_sites_solution_hydrogens geom
_atom_sites_solution_primary direct
_atom_sites_solution_secondary difmap
_audit_creation_method SHELXL-97
_audit_update_record
;
2015-05-18 deposited with the CCDC.
2015-06-08 downloaded from the CCDC.
;
_cell_angle_alpha 90.00
_cell_angle_beta 97.022(3)
_cell_angle_gamma 90.00
_cell_formula_units_Z 8
_cell_length_a 8.608(2)
_cell_length_b 12.658(3)
_cell_length_c 15.282(4)
_cell_measurement_reflns_used 4486
_cell_measurement_temperature 123(2)
_cell_measurement_theta_max 27.5
_cell_measurement_theta_min 3.0
_cell_volume 1652.6(7)
_computing_structure_refinement 'SHELXL-97 (Sheldrick, 1997)'
_computing_structure_solution 'SHELXS-97 (Sheldrick, 1990)'
_diffrn_ambient_temperature 123(2)
_diffrn_measured_fraction_theta_full 0.998
_diffrn_measured_fraction_theta_max 0.998
_diffrn_measurement_device_type CCD
_diffrn_radiation_monochromator graphite
_diffrn_radiation_source 'fine-focus sealed tube'
_diffrn_radiation_type MoK\a
_diffrn_radiation_wavelength 0.71075
_diffrn_reflns_av_R_equivalents 0.0300
_diffrn_reflns_av_sigmaI/netI 0.0316
_diffrn_reflns_limit_h_max 11
_diffrn_reflns_limit_h_min -10
_diffrn_reflns_limit_k_max 16
_diffrn_reflns_limit_k_min -16
_diffrn_reflns_limit_l_max 19
_diffrn_reflns_limit_l_min -19
_diffrn_reflns_number 13148
_diffrn_reflns_theta_full 27.44
_diffrn_reflns_theta_max 27.44
_diffrn_reflns_theta_min 3.05
_exptl_absorpt_coefficient_mu 0.138
_exptl_absorpt_correction_T_max 0.9795
_exptl_absorpt_correction_T_min 0.9702
_exptl_absorpt_correction_type multi-scan
_exptl_absorpt_process_details 'CrystalClear (Rigaku Americas and Rigaku, 2009)'
_exptl_crystal_colour 'Pale yellow'
_exptl_crystal_density_diffrn 1.593
_exptl_crystal_density_method 'not measured'
_exptl_crystal_description Block
_exptl_crystal_F_000 816
_exptl_crystal_size_max 0.22
_exptl_crystal_size_mid 0.18
_exptl_crystal_size_min 0.15
_refine_diff_density_max 0.209
_refine_diff_density_min -0.233
_refine_diff_density_rms 0.041
_refine_ls_extinction_method none
_refine_ls_goodness_of_fit_ref 1.055
_refine_ls_hydrogen_treatment mixed
_refine_ls_matrix_type full
_refine_ls_number_parameters 283
_refine_ls_number_reflns 3767
_refine_ls_number_restraints 0
_refine_ls_restrained_S_all 1.055
_refine_ls_R_factor_all 0.0565
_refine_ls_R_factor_gt 0.0405
_refine_ls_shift/su_max 0.006
_refine_ls_shift/su_mean 0.000
_refine_ls_structure_factor_coef Fsqd
_refine_ls_weighting_details 'calc w=1/[\s^2^(Fo^2^)+(0.0495P)^2^+0.1403P] where P=(Fo^2^+2Fc^2^)/3'
_refine_ls_weighting_scheme calc
_refine_ls_wR_factor_gt 0.0911
_refine_ls_wR_factor_ref 0.0985
_reflns_number_gt 3002
_reflns_number_total 3767
_reflns_threshold_expression >2sigma(I)
_cod_data_source_file c5ce00029g2.cif
_cod_data_source_block 24DNAN_a_133K
_cod_depositor_comments
;
The following automatic conversions were performed:

'_symmetry_cell_setting' value 'Monoclinic' changed to 'monoclinic'
according to
/usr/data/users/saulius/crontab/automatic-downloads/rss-feeds/RSC/lib/dictionaries/cif_core.dic
dictionary named 'cif_core.dic' version 2.4.2 from 2011-04-26.

'_exptl_absorpt_correction_type' value 'Multi-scan' changed to
'multi-scan' according to
/usr/data/users/saulius/crontab/automatic-downloads/rss-feeds/RSC/lib/dictionaries/cif_core.dic
dictionary named 'cif_core.dic' version 2.4.2 from 2011-04-26.

Automatic conversion script
Id: cif_fix_values 3271 2015-04-21 07:52:19Z andrius 

 Adding full bibliography for 7220936--7220954.cif.
;
_cod_original_sg_symbol_H-M 'P 21/n'
_cod_database_code 7220948

loop_
_symmetry_equiv_pos_as_xyz
'x, y, z'
'-x+1/2, y+1/2, -z+1/2'
'-x, -y, -z'
'x-1/2, -y-1/2, z-1/2'

loop_
_atom_site_label
_atom_site_type_symbol
_atom_site_fract_x
_atom_site_fract_y
_atom_site_fract_z
_atom_site_U_iso_or_equiv
_atom_site_adp_type
_atom_site_occupancy
_atom_site_symmetry_multiplicity
_atom_site_calc_flag
_atom_site_refinement_flags
_atom_site_disorder_assembly
_atom_site_disorder_group
C4 C 0.19530(16) 0.07353(11) 0.52931(9) 0.0226(3) Uani 1 1 d . . .
C10 C 0.30723(16) 0.01952(11) 0.58797(9) 0.0230(3) Uani 1 1 d . . .
C2 C 0.35247(16) 0.05356(11) 0.67301(9) 0.0236(3) Uani 1 1 d . . .
H1 H 0.4306 0.0172 0.7108 0.028 Uiso 1 1 calc R . .
C9 C 0.27997(16) 0.14254(11) 0.70114(9) 0.0230(3) Uani 1 1 d . . .
C1 C 0.16954(16) 0.19794(11) 0.64609(10) 0.0246(3) Uani 1 1 d . . .
H2 H 0.1217 0.2589 0.6673 0.030 Uiso 1 1 calc R . .
C8 C 0.12875(16) 0.16487(11) 0.56041(9) 0.0245(3) Uani 1 1 d . . .
H3 H 0.0550 0.2043 0.5222 0.029 Uiso 1 1 calc R . .
C13 C 0.0756(2) 0.10369(13) 0.38270(11) 0.0379(4) Uani 1 1 d . . .
H4 H -0.0296 0.1162 0.3988 0.057 Uiso 1 1 calc R . .
H5 H 0.0677 0.0698 0.3247 0.057 Uiso 1 1 calc R . .
H6 H 0.1307 0.1712 0.3806 0.057 Uiso 1 1 calc R . .
O4 O 0.16095(12) 0.03594(8) 0.44738(6) 0.0297(3) Uani 1 1 d . . .
O9 O 0.30649(15) -0.13696(9) 0.50907(7) 0.0401(3) Uani 1 1 d . . .
O7 O 0.51984(14) -0.09078(9) 0.58994(8) 0.0437(3) Uani 1 1 d . . .
O8 O 0.42763(13) 0.13496(10) 0.83837(7) 0.0395(3) Uani 1 1 d . . .
O5 O 0.24088(15) 0.24996(10) 0.81804(8) 0.0464(3) Uani 1 1 d . . .
N3 N 0.38321(16) -0.07611(10) 0.55983(8) 0.0299(3) Uani 1 1 d . . .
N2 N 0.31928(15) 0.17817(11) 0.79208(8) 0.0299(3) Uani 1 1 d . . .
C3 C 0.28428(16) 0.42404(11) 0.36156(9) 0.0215(3) Uani 1 1 d . A .
C5 C 0.22924(16) 0.49691(11) 0.42015(9) 0.0245(3) Uani 1 1 d . . .
C12 C 0.27035(17) 0.49043(12) 0.51021(9) 0.0259(3) Uani 1 1 d . A .
H7 H 0.2312 0.5400 0.5487 0.031 Uiso 1 1 calc R . .
C6 C 0.36915(16) 0.41070(11) 0.54281(9) 0.0216(3) Uani 1 1 d . . .
C11 C 0.42534(17) 0.33657(11) 0.48800(10) 0.0249(3) Uani 1 1 d . A .
H8 H 0.4927 0.2816 0.5120 0.030 Uiso 1 1 calc R . .
C7 C 0.38264(16) 0.34315(11) 0.39804(10) 0.0253(3) Uani 1 1 d . . .
H9 H 0.4206 0.2920 0.3604 0.030 Uiso 1 1 calc R A .
C14 C 0.2860(2) 0.35597(13) 0.21643(10) 0.0348(4) Uani 1 1 d . A .
H10 H 0.4004 0.3531 0.2210 0.052 Uiso 1 1 calc R . .
H11 H 0.2433 0.3734 0.1557 0.052 Uiso 1 1 calc R . .
H12 H 0.2456 0.2872 0.2325 0.052 Uiso 1 1 calc R . .
O1 O 0.23981(12) 0.43569(8) 0.27527(6) 0.0274(2) Uani 1 1 d . . .
O6A O 0.1108(5) 0.6106(5) 0.3154(4) 0.0335(10) Uani 0.663(3) 1 d P A 1
O11B O 0.0611(13) 0.5938(11) 0.3179(9) 0.065(3) Uani 0.337(3) 1 d P A 2
O10A O 0.0227(2) 0.60550(15) 0.44103(11) 0.0418(6) Uani 0.663(3) 1 d P A 1
O10B O 0.1632(4) 0.6774(3) 0.4328(2) 0.0415(13) Uani 0.337(3) 1 d P A 2
N4A N 0.1128(9) 0.5760(6) 0.3912(7) 0.0261(12) Uani 0.663(3) 1 d P A 1
N4B N 0.1460(18) 0.5977(12) 0.3835(13) 0.030(2) Uani 0.337(3) 1 d P A 2
O3 O 0.36606(14) 0.47177(10) 0.68506(7) 0.0416(3) Uani 1 1 d . . .
O2 O 0.50451(13) 0.33306(9) 0.66628(7) 0.0347(3) Uani 1 1 d . . .
N1 N 0.41613(14) 0.40456(10) 0.63773(8) 0.0258(3) Uani 1 1 d . A .

loop_
_atom_site_aniso_label
_atom_site_aniso_U_11
_atom_site_aniso_U_22
_atom_site_aniso_U_33
_atom_site_aniso_U_23
_atom_site_aniso_U_13
_atom_site_aniso_U_12
C4 0.0234(7) 0.0232(7) 0.0214(7) 0.0029(6) 0.0028(6) -0.0014(6)
C10 0.0247(7) 0.0218(7) 0.0234(7) 0.0033(6) 0.0064(6) 0.0033(6)
C2 0.0210(7) 0.0279(7) 0.0220(7) 0.0054(6) 0.0030(6) 0.0033(6)
C9 0.0207(7) 0.0269(7) 0.0218(7) -0.0003(6) 0.0046(5) -0.0018(6)
C1 0.0218(7) 0.0211(7) 0.0319(8) 0.0000(6) 0.0065(6) 0.0010(6)
C8 0.0217(7) 0.0232(7) 0.0281(7) 0.0059(6) 0.0010(6) 0.0030(6)
C13 0.0470(10) 0.0347(9) 0.0283(8) 0.0074(7) -0.0110(7) 0.0029(8)
O4 0.0378(6) 0.0290(6) 0.0204(5) 0.0019(4) -0.0038(4) 0.0049(5)
O9 0.0624(8) 0.0287(6) 0.0278(6) -0.0016(5) -0.0002(6) 0.0128(6)
O7 0.0338(6) 0.0447(7) 0.0527(8) 0.0004(6) 0.0054(6) 0.0196(6)
O8 0.0342(6) 0.0549(8) 0.0275(6) -0.0024(5) -0.0040(5) 0.0043(6)
O5 0.0478(7) 0.0516(7) 0.0396(7) -0.0200(6) 0.0051(6) 0.0107(6)
N3 0.0402(8) 0.0278(7) 0.0230(6) 0.0056(5) 0.0088(6) 0.0117(6)
N2 0.0274(7) 0.0358(7) 0.0268(7) -0.0048(6) 0.0048(5) -0.0016(6)
C3 0.0194(7) 0.0229(7) 0.0218(7) -0.0016(6) 0.0010(5) -0.0029(6)
C5 0.0220(7) 0.0241(7) 0.0261(7) -0.0018(6) -0.0018(6) 0.0056(6)
C12 0.0262(7) 0.0258(7) 0.0249(7) -0.0048(6) 0.0004(6) 0.0051(6)
C6 0.0204(7) 0.0232(7) 0.0205(7) 0.0008(6) -0.0006(5) -0.0010(6)
C11 0.0243(7) 0.0202(7) 0.0295(8) 0.0006(6) 0.0005(6) 0.0022(6)
C7 0.0264(7) 0.0212(7) 0.0285(8) -0.0041(6) 0.0039(6) 0.0023(6)
C14 0.0417(9) 0.0390(9) 0.0239(8) -0.0096(7) 0.0052(7) 0.0019(7)
O1 0.0302(5) 0.0314(6) 0.0198(5) -0.0039(4) 0.0003(4) 0.0034(4)
O6A 0.045(2) 0.0290(16) 0.0257(19) 0.0095(14) -0.0007(18) 0.0095(15)
O11B 0.083(8) 0.045(6) 0.054(6) -0.025(4) -0.047(5) 0.030(5)
O10A 0.0459(12) 0.0469(12) 0.0334(10) 0.0026(8) 0.0084(8) 0.0276(9)
O10B 0.056(2) 0.0251(19) 0.039(2) -0.0141(15) -0.0144(17) 0.0177(17)
N4A 0.032(3) 0.024(3) 0.023(2) 0.0025(17) 0.0012(18) 0.0045(16)
N4B 0.034(6) 0.027(6) 0.028(5) 0.003(5) 0.001(4) 0.018(4)
O3 0.0503(7) 0.0510(7) 0.0226(6) -0.0050(5) 0.0005(5) 0.0186(6)
O2 0.0380(6) 0.0321(6) 0.0316(6) 0.0074(5) -0.0064(5) 0.0068(5)
N1 0.0250(6) 0.0267(6) 0.0249(6) 0.0023(5) -0.0007(5) -0.0006(5)

loop_
_atom_type_symbol
_atom_type_description
_atom_type_scat_dispersion_real
_atom_type_scat_dispersion_imag
_atom_type_scat_source
C C 0.0033 0.0016 'International Tables Vol C Tables 4.2.6.8 and 6.1.1.4'
H H 0.0000 0.0000 'International Tables Vol C Tables 4.2.6.8 and 6.1.1.4'
N N 0.0061 0.0033 'International Tables Vol C Tables 4.2.6.8 and 6.1.1.4'
O O 0.0106 0.0060 'International Tables Vol C Tables 4.2.6.8 and 6.1.1.4'

loop_
_geom_angle_atom_site_label_1
_geom_angle_atom_site_label_2
_geom_angle_atom_site_label_3
_geom_angle
O4 C4 C8 123.97(13)
O4 C4 C10 118.56(12)
C8 C4 C10 117.45(13)
C2 C10 C4 122.67(13)
C2 C10 N3 116.74(13)
C4 C10 N3 120.58(13)
C10 C2 C9 117.49(13)
C10 C2 H1 121.3
C9 C2 H1 121.3
C1 C9 C2 121.86(13)
C1 C9 N2 119.00(13)
C2 C9 N2 119.13(13)
C8 C1 C9 120.05(13)
C8 C1 H2 120.0
C9 C1 H2 120.0
C1 C8 C4 120.41(13)
C1 C8 H3 119.8
C4 C8 H3 119.8
O4 C13 H4 109.5
O4 C13 H5 109.5
H4 C13 H5 109.5
O4 C13 H6 109.5
H4 C13 H6 109.5
H5 C13 H6 109.5
C4 O4 C13 117.79(12)
O7 N3 O9 124.11(13)
O7 N3 C10 117.26(13)
O9 N3 C10 118.63(13)
O5 N2 O8 123.56(13)
O5 N2 C9 117.64(13)
O8 N2 C9 118.80(12)
O1 C3 C7 124.07(13)
O1 C3 C5 118.53(12)
C7 C3 C5 117.40(13)
C12 C5 C3 122.00(13)
C12 C5 N4A 115.5(4)
C3 C5 N4A 122.2(4)
C12 C5 N4B 117.7(8)
C3 C5 N4B 119.4(8)
N4A C5 N4B 16.0(6)
C6 C12 C5 118.49(13)
C6 C12 H7 120.8
C5 C12 H7 120.8
C12 C6 C11 121.70(13)
C12 C6 N1 118.93(12)
C11 C6 N1 119.37(12)
C7 C11 C6 119.43(13)
C7 C11 H8 120.3
C6 C11 H8 120.3
C11 C7 C3 120.97(13)
C11 C7 H9 119.5
C3 C7 H9 119.5
O1 C14 H10 109.5
O1 C14 H11 109.5
H10 C14 H11 109.5
O1 C14 H12 109.5
H10 C14 H12 109.5
H11 C14 H12 109.5
C3 O1 C14 118.14(11)
O10A N4A O6A 122.9(8)
O10A N4A C5 119.6(7)
O6A N4A C5 117.5(7)
O11B N4B O10B 124.3(16)
O11B N4B C5 119.6(15)
O10B N4B C5 115.7(15)
O2 N1 O3 123.24(12)
O2 N1 C6 118.48(12)
O3 N1 C6 118.28(11)

loop_
_geom_bond_atom_site_label_1
_geom_bond_atom_site_label_2
_geom_bond_distance
C4 O4 1.3382(17)
C4 C8 1.399(2)
C4 C10 1.4101(19)
C10 C2 1.379(2)
C10 N3 1.4652(19)
C2 C9 1.381(2)
C2 H1 0.9500
C9 C1 1.381(2)
C9 N2 1.4609(18)
C1 C8 1.379(2)
C1 H2 0.9500
C8 H3 0.9500
C13 O4 1.4403(18)
C13 H4 0.9800
C13 H5 0.9800
C13 H6 0.9800
O9 N3 1.2271(17)
O7 N3 1.2236(17)
O8 N2 1.2280(16)
O5 N2 1.2264(17)
C3 O1 1.3356(17)
C3 C7 1.400(2)
C3 C5 1.407(2)
C5 C12 1.381(2)
C5 N4A 1.447(10)
C5 N4B 1.534(17)
C12 C6 1.374(2)
C12 H7 0.9500
C6 C11 1.384(2)
C6 N1 1.4595(18)
C11 C7 1.381(2)
C11 H8 0.9500
C7 H9 0.9500
C14 O1 1.4395(17)
C14 H10 0.9800
C14 H11 0.9800
C14 H12 0.9800
O6A N4A 1.236(11)
O11B N4B 1.17(3)
O10A N4A 1.211(9)
O10B N4B 1.257(19)
O3 N1 1.2285(16)
O2 N1 1.2276(15)

loop_
_geom_torsion_atom_site_label_1
_geom_torsion_atom_site_label_2
_geom_torsion_atom_site_label_3
_geom_torsion_atom_site_label_4
_geom_torsion
O4 C4 C10 C2 178.63(13)
C8 C4 C10 C2 -0.3(2)
O4 C4 C10 N3 -0.4(2)
C8 C4 C10 N3 -179.36(12)
C4 C10 C2 C9 2.0(2)
N3 C10 C2 C9 -178.86(12)
C10 C2 C9 C1 -1.9(2)
C10 C2 C9 N2 177.12(12)
C2 C9 C1 C8 0.0(2)
N2 C9 C1 C8 -179.00(12)
C9 C1 C8 C4 1.8(2)
O4 C4 C8 C1 179.48(13)
C10 C4 C8 C1 -1.7(2)
C8 C4 O4 C13 12.9(2)
C10 C4 O4 C13 -165.90(13)
C2 C10 N3 O7 -33.68(19)
C4 C10 N3 O7 145.45(14)
C2 C10 N3 O9 145.27(14)
C4 C10 N3 O9 -35.60(19)
C1 C9 N2 O5 7.0(2)
C2 C9 N2 O5 -172.02(13)
C1 C9 N2 O8 -173.25(13)
C2 C9 N2 O8 7.7(2)
O1 C3 C5 C12 -179.76(13)
C7 C3 C5 C12 0.4(2)
O1 C3 C5 N4A 7.3(3)
C7 C3 C5 N4A -172.5(3)
O1 C3 C5 N4B -11.1(6)
C7 C3 C5 N4B 169.1(6)
C3 C5 C12 C6 0.6(2)
N4A C5 C12 C6 174.0(3)
N4B C5 C12 C6 -168.3(5)
C5 C12 C6 C11 -1.2(2)
C5 C12 C6 N1 178.64(13)
C12 C6 C11 C7 0.7(2)
N1 C6 C11 C7 -179.13(12)
C6 C11 C7 C3 0.4(2)
O1 C3 C7 C11 179.27(13)
C5 C3 C7 C11 -0.9(2)
C7 C3 O1 C14 4.8(2)
C5 C3 O1 C14 -174.95(13)
C12 C5 N4A O10A -24.4(7)
C3 C5 N4A O10A 149.0(5)
N4B C5 N4A O10A -126(5)
C12 C5 N4A O6A 155.5(6)
C3 C5 N4A O6A -31.1(7)
N4B C5 N4A O6A 54(4)
C12 C5 N4B O11B -152.2(12)
C3 C5 N4B O11B 38.6(15)
N4A C5 N4B O11B -66(4)
C12 C5 N4B O10B 20.6(11)
C3 C5 N4B O10B -148.6(8)
N4A C5 N4B O10B 107(5)
C12 C6 N1 O2 -179.97(13)
C11 C6 N1 O2 -0.17(19)
C12 C6 N1 O3 -0.49(19)
C11 C6 N1 O3 179.31(13)
